data_1573531
loop_
_publ_author_name
'Abdul Rashid, Fatin Nur Ain'
'Mohammat, Mohd Fazli'
'Abdul Manan, Mohd Abdul Fatah'
'Bakhtiar Afendy, Ayisy Amirul Afti'
'Cordes, David B.'
'McKay, Aidan P.'

_publ_section_title
;
 Ethyl
 4-[(2-hydroxyethyl)amino]-2-(4-methoxyphenyl)-1-methyl-5-oxo-2,5-dihydro-1H-pyrrole-3-carboxylate
;
_journal_coeditor_code HB4500
_journal_issue 12
_journal_name_full IUCrData
_journal_paper_doi 10.1107/S2414314624012227
_journal_volume 9
_journal_year 2024
_chemical_formula_iupac 'C17 H22 N2 O5'
_chemical_formula_moiety 'C17 H22 N2 O5'
_chemical_formula_sum 'C17 H22 N2 O5'
_chemical_formula_weight 334.36
_chemical_name_systematic
;Ethyl
4-[(2-hydroxyethyl)amino]-2-(4-methoxyphenyl)-1-methyl-5-oxo-2,5-dihydro-1<i>H</i>-pyrrole-3-carboxylate
;
_space_group_crystal_system monoclinic
_space_group_IT_number 14
_space_group_name_Hall '-P 2yn'
_space_group_name_H-M_alt 'P 1 21/n 1'
_atom_sites_solution_hydrogens mixed
_atom_sites_solution_primary dual
_audit_creation_method
;
Olex2 1.5
(compiled 2024.02.16 svn.r378c4104 for OlexSys, GUI svn.r6928)
;
_cell_angle_alpha 90
_cell_angle_beta 101.5111(8)
_cell_angle_gamma 90
_cell_formula_units_Z 4
_cell_length_a 10.17216(8)
_cell_length_b 9.24320(6)
_cell_length_c 17.64603(14)
_cell_measurement_reflns_used 26738
_cell_measurement_temperature 100
_cell_measurement_theta_max 75.2450
_cell_measurement_theta_min 4.6300
_cell_volume 1625.77(2)
_computing_cell_refinement
;
CrysAlisPro 1.171.43.109a (Rigaku OD, 2024)
;
_computing_data_collection
;
CrysAlisPro 1.171.43.109a (Rigaku OD, 2024)
;
_computing_data_reduction
;
CrysAlisPro 1.171.43.109a (Rigaku OD, 2024)
;
_computing_molecular_graphics
;
Mercury (Macrae <i>et al.</i>,  2020)
;
_computing_publication_material
;
Olex2 1.5 (Dolomanov <i>et al.</i>,  2009), publCIF (Westrip,
2010)
;
_computing_structure_refinement
;
<i>SHELXL2019/3</i> (Sheldrick, 2015b)
;
_computing_structure_solution
;
<i>SHELXT2018/2</i> (Sheldrick, 2015a)
;
_diffrn_ambient_temperature 100
_diffrn_detector 'hybrid photon counting detector'
_diffrn_detector_area_resol_mean 5.8140
_diffrn_measured_fraction_theta_full 1.000
_diffrn_measured_fraction_theta_max 0.990
_diffrn_measurement_device 'AFC11: Quarter \c 4 circle'
_diffrn_measurement_device_type 'Rigaku XtaLAB P200K'
_diffrn_measurement_method 'shutterless scans'
_diffrn_measurement_specimen_support Loop
_diffrn_radiation_monochromator 'Rigaku Osmic Confocal Optical System'
_diffrn_radiation_probe x-ray
_diffrn_radiation_type 'Cu K\a'
_diffrn_radiation_wavelength 1.54184
_diffrn_reflns_av_R_equivalents 0.0706
_diffrn_reflns_av_unetI/netI 0.0224
_diffrn_reflns_limit_h_max 12
_diffrn_reflns_limit_h_min -12
_diffrn_reflns_limit_k_max 11
_diffrn_reflns_limit_k_min -11
_diffrn_reflns_limit_l_max 22
_diffrn_reflns_limit_l_min -22
_diffrn_reflns_number 57922
_diffrn_reflns_theta_full 67.684
_diffrn_reflns_theta_max 75.636
_diffrn_reflns_theta_min 4.658
_diffrn_source 'Rotating Anode'
_exptl_absorpt_coefficient_mu 0.839
_exptl_absorpt_correction_T_max 1.00000
_exptl_absorpt_correction_T_min 0.73497
_exptl_absorpt_correction_type multi-scan
_exptl_absorpt_process_details
;
(CrysAlisPro; Rigaku OD, 2024)
;
_exptl_crystal_colour colourless
_exptl_crystal_density_diffrn 1.366
_exptl_crystal_description plate
_exptl_crystal_F_000 712
_exptl_crystal_size_max 0.09
_exptl_crystal_size_mid 0.07
_exptl_crystal_size_min 0.01
_refine_diff_density_max 0.277
_refine_diff_density_min -0.273
_refine_ls_extinction_method none
_refine_ls_goodness_of_fit_ref 1.057
_refine_ls_hydrogen_treatment mixed
_refine_ls_matrix_type full
_refine_ls_number_parameters 230
_refine_ls_number_reflns 3336
_refine_ls_number_restraints 3
_refine_ls_restrained_S_all 1.058
_refine_ls_R_factor_all 0.0436
_refine_ls_R_factor_gt 0.0400
_refine_ls_shift/su_max 0.000
_refine_ls_shift/su_mean 0.000
_refine_ls_structure_factor_coef Fsqd
_refine_ls_weighting_details 'w=1/[\s^2^(Fo^2^)+(0.0505P)^2^+0.7868P] where P=(Fo^2^+2Fc^2^)/3'
_refine_ls_weighting_scheme calc
_refine_ls_wR_factor_gt 0.1040
_refine_ls_wR_factor_ref 0.1064
_reflns_number_gt 3074
_reflns_number_total 3336
_reflns_threshold_expression 'I > 2\s(I)'
_cod_data_source_file hb4500.cif
_cod_data_source_block I
_cod_database_code 1573531
_shelx_space_group_comment
;
The symmetry employed for this shelxl refinement is uniquely defined
by the following loop, which should always be used as a source of
symmetry information in preference to the above space-group names.
They are only intended as comments.
;
_shelx_estimated_absorpt_t_min 0.928
_shelx_estimated_absorpt_t_max 0.992

loop_
_space_group_symop_operation_xyz
'x, y, z'
'-x+1/2, y+1/2, -z+1/2'
'-x, -y, -z'
'x-1/2, -y-1/2, z-1/2'

loop_
_atom_site_type_symbol
_atom_site_label
_atom_site_fract_x
_atom_site_fract_y
_atom_site_fract_z
_atom_site_U_iso_or_equiv
_atom_site_adp_type
_atom_site_calc_flag
_atom_site_occupancy
_atom_site_disorder_assembly
_atom_site_disorder_group
O O5 0.34109(10) 0.32829(11) 0.29196(6) 0.0283(2) Uani d 1 . .
O O13 0.93989(10) 0.92848(11) 0.31984(6) 0.0289(2) Uani d 1 . .
O O15 0.80294(10) 0.22664(11) 0.49182(6) 0.0316(3) Uani d 1 . .
O O16 0.80905(9) 0.46054(10) 0.52944(5) 0.0236(2) Uani d 1 . .
O O22 0.40444(12) -0.06392(13) 0.44164(6) 0.0394(3) Uani d 1 . .
H H22A 0.321(2) -0.096(5) 0.457(2) 0.059 Uiso d 0.5 . .
H H22B 0.480(4) -0.017(5) 0.477(2) 0.059 Uiso d 0.5 A -1
N N1 0.45573(11) 0.51525(12) 0.36200(7) 0.0223(2) Uani d 1 . .
N N19 0.57207(12) 0.15014(12) 0.37782(7) 0.0229(3) Uani d 1 . .
H H19 0.6474(15) 0.1133(19) 0.4098(10) 0.035(5) Uiso d 1 . .
C C2 0.57805(13) 0.54035(14) 0.42004(7) 0.0201(3) Uani d 1 . .
H H2 0.553384 0.575074 0.469032 0.024 Uiso calc 1 . .
C C3 0.63422(13) 0.38870(14) 0.43190(7) 0.0203(3) Uani d 1 . .
C C4 0.55360(13) 0.29314(14) 0.38504(7) 0.0202(3) Uani d 1 . .
C C5 0.43611(13) 0.37609(15) 0.33929(8) 0.0218(3) Uani d 1 . .
C C6 0.36725(14) 0.63225(15) 0.32925(9) 0.0273(3) Uani d 1 . .
H H6A 0.410681 0.690047 0.294676 0.041 Uiso calc 1 . .
H H6B 0.348131 0.693750 0.370983 0.041 Uiso calc 1 . .
H H6C 0.283186 0.591964 0.299979 0.041 Uiso calc 1 . .
C C7 0.67047(13) 0.64984(14) 0.39345(7) 0.0200(3) Uani d 1 . .
C C8 0.70629(14) 0.63505(15) 0.32152(8) 0.0247(3) Uani d 1 . .
H H8 0.670204 0.557712 0.288350 0.030 Uiso calc 1 . .
C C9 0.79374(14) 0.73181(16) 0.29807(8) 0.0266(3) Uani d 1 . .
H H9 0.816202 0.721865 0.248590 0.032 Uiso calc 1 . .
C C10 0.84893(13) 0.84382(14) 0.34690(8) 0.0226(3) Uani d 1 . .
C C11 0.81191(14) 0.86208(14) 0.41785(8) 0.0235(3) Uani d 1 . .
H H11 0.847341 0.940002 0.450770 0.028 Uiso calc 1 . .
C C12 0.72214(13) 0.76474(14) 0.44028(8) 0.0221(3) Uani d 1 . .
H H12 0.695973 0.777571 0.488603 0.027 Uiso calc 1 . .
C C14 1.00316(18) 1.03976(19) 0.36932(11) 0.0411(4) Uani d 1 . .
H H14A 1.062776 1.095104 0.342862 0.062 Uiso calc 1 . .
H H14B 1.055617 0.996804 0.416585 0.062 Uiso calc 1 . .
H H14C 0.934820 1.104289 0.382711 0.062 Uiso calc 1 . .
C C15 0.75500(13) 0.34857(14) 0.48560(7) 0.0212(3) Uani d 1 . .
C C17 0.93178(14) 0.43252(15) 0.58571(8) 0.0245(3) Uani d 1 . .
H H17A 1.003709 0.398723 0.559586 0.029 Uiso calc 1 . .
H H17B 0.916399 0.357827 0.623200 0.029 Uiso calc 1 . .
C C18 0.96974(15) 0.57457(16) 0.62607(8) 0.0301(3) Uani d 1 . .
H H18A 0.982430 0.647720 0.587974 0.045 Uiso calc 1 . .
H H18B 1.053341 0.562775 0.664254 0.045 Uiso calc 1 . .
H H18C 0.898122 0.605610 0.652238 0.045 Uiso calc 1 . .
C C20 0.47715(15) 0.04845(15) 0.33305(8) 0.0267(3) Uani d 1 . .
H H20A 0.525209 -0.041922 0.325556 0.032 Uiso calc 1 . .
H H20B 0.441995 0.090415 0.281357 0.032 Uiso calc 1 . .
C C21 0.36072(16) 0.01227(17) 0.37099(8) 0.0304(3) Uani d 1 . .
H H21A 0.315223 0.102708 0.381347 0.036 Uiso calc 1 . .
H H21B 0.295103 -0.047698 0.335390 0.036 Uiso calc 1 . .

loop_
_atom_site_aniso_label
_atom_site_aniso_U_11
_atom_site_aniso_U_22
_atom_site_aniso_U_33
_atom_site_aniso_U_12
_atom_site_aniso_U_13
_atom_site_aniso_U_23
O5 0.0270(5) 0.0245(5) 0.0287(5) -0.0031(4) -0.0058(4) 0.0000(4)
O13 0.0292(5) 0.0295(5) 0.0276(5) -0.0053(4) 0.0047(4) 0.0077(4)
O15 0.0321(6) 0.0207(5) 0.0361(6) 0.0034(4) -0.0076(4) -0.0020(4)
O16 0.0247(5) 0.0208(5) 0.0222(5) -0.0009(4) -0.0028(4) 0.0002(4)
O22 0.0470(7) 0.0409(6) 0.0277(6) -0.0162(5) 0.0015(5) 0.0051(5)
N1 0.0201(5) 0.0198(6) 0.0251(6) 0.0000(4) 0.0000(4) 0.0006(4)
N19 0.0243(6) 0.0181(5) 0.0240(6) -0.0011(4) -0.0007(5) 0.0002(4)
C2 0.0211(6) 0.0192(6) 0.0189(6) -0.0005(5) 0.0015(5) -0.0004(5)
C3 0.0228(6) 0.0191(6) 0.0189(6) -0.0016(5) 0.0037(5) 0.0007(5)
C4 0.0219(6) 0.0207(6) 0.0180(6) -0.0015(5) 0.0043(5) 0.0019(5)
C5 0.0224(6) 0.0205(6) 0.0220(6) -0.0010(5) 0.0034(5) 0.0019(5)
C6 0.0244(7) 0.0223(7) 0.0327(7) 0.0031(5) 0.0000(6) 0.0026(6)
C7 0.0202(6) 0.0184(6) 0.0198(6) 0.0018(5) 0.0004(5) 0.0018(5)
C8 0.0293(7) 0.0234(7) 0.0202(6) -0.0025(6) 0.0020(5) -0.0028(5)
C9 0.0305(7) 0.0307(7) 0.0191(6) -0.0009(6) 0.0059(5) 0.0020(5)
C10 0.0217(6) 0.0208(6) 0.0237(6) 0.0010(5) 0.0008(5) 0.0075(5)
C11 0.0259(7) 0.0188(6) 0.0237(6) -0.0016(5) 0.0000(5) -0.0013(5)
C12 0.0247(7) 0.0211(6) 0.0200(6) 0.0006(5) 0.0033(5) -0.0006(5)
C14 0.0409(9) 0.0382(9) 0.0460(9) -0.0194(7) 0.0129(7) -0.0030(7)
C15 0.0235(6) 0.0199(6) 0.0203(6) -0.0035(5) 0.0042(5) 0.0012(5)
C17 0.0222(7) 0.0261(7) 0.0224(6) -0.0003(5) -0.0020(5) 0.0021(5)
C18 0.0309(8) 0.0290(8) 0.0268(7) -0.0033(6) -0.0026(6) -0.0018(6)
C20 0.0316(7) 0.0222(7) 0.0239(7) -0.0022(6) -0.0004(6) -0.0030(5)
C21 0.0356(8) 0.0259(7) 0.0285(7) -0.0056(6) 0.0037(6) -0.0017(6)

loop_
_atom_type_symbol
_atom_type_description
_atom_type_scat_dispersion_real
_atom_type_scat_dispersion_imag
_atom_type_scat_source
C C 0.0181 0.0091 'International Tables Vol C Tables 4.2.6.8 and 6.1.1.4'
H H 0.0000 0.0000 'International Tables Vol C Tables 4.2.6.8 and 6.1.1.4'
N N 0.0311 0.0180 'International Tables Vol C Tables 4.2.6.8 and 6.1.1.4'
O O 0.0492 0.0322 'International Tables Vol C Tables 4.2.6.8 and 6.1.1.4'

loop_
_geom_angle_atom_site_label_1
_geom_angle_atom_site_label_2
_geom_angle_atom_site_label_3
_geom_angle_site_symmetry_1
_geom_angle_site_symmetry_3
_geom_angle
_geom_angle_publ_flag
C10 O13 C14 . . 117.09(11) ?
C15 O16 C17 . . 116.94(10) ?
H22A O22 H22B . . 125(4) ?
C21 O22 H22A . . 105(3) ?
C21 O22 H22B . . 114(3) ?
C5 N1 C2 . . 114.42(11) ?
C5 N1 C6 . . 123.27(11) ?
C6 N1 C2 . . 122.25(11) ?
C4 N19 H19 . . 114.8(12) ?
C4 N19 C20 . . 126.42(12) ?
C20 N19 H19 . . 118.2(12) ?
N1 C2 H2 . . 109.3 ?
N1 C2 C3 . . 101.24(10) ?
N1 C2 C7 . . 112.45(10) ?
C3 C2 H2 . . 109.3 ?
C3 C2 C7 . . 114.87(11) ?
C7 C2 H2 . . 109.3 ?
C4 C3 C2 . . 110.54(11) ?
C4 C3 C15 . . 124.14(12) ?
C15 C3 C2 . . 125.31(11) ?
N19 C4 C3 . . 127.92(13) ?
N19 C4 C5 . . 123.97(12) ?
C3 C4 C5 . . 108.10(11) ?
O5 C5 N1 . . 126.51(13) ?
O5 C5 C4 . . 127.79(12) ?
N1 C5 C4 . . 105.69(11) ?
N1 C6 H6A . . 109.5 ?
N1 C6 H6B . . 109.5 ?
N1 C6 H6C . . 109.5 ?
H6A C6 H6B . . 109.5 ?
H6A C6 H6C . . 109.5 ?
H6B C6 H6C . . 109.5 ?
C8 C7 C2 . . 120.40(12) ?
C12 C7 C2 . . 120.81(11) ?
C12 C7 C8 . . 118.79(12) ?
C7 C8 H8 . . 119.7 ?
C9 C8 C7 . . 120.63(13) ?
C9 C8 H8 . . 119.7 ?
C8 C9 H9 . . 120.0 ?
C8 C9 C10 . . 120.03(12) ?
C10 C9 H9 . . 120.0 ?
O13 C10 C9 . . 115.26(12) ?
O13 C10 C11 . . 124.70(12) ?
C11 C10 C9 . . 120.04(12) ?
C10 C11 H11 . . 120.4 ?
C10 C11 C12 . . 119.25(12) ?
C12 C11 H11 . . 120.4 ?
C7 C12 C11 . . 121.20(12) ?
C7 C12 H12 . . 119.4 ?
C11 C12 H12 . . 119.4 ?
O13 C14 H14A . . 109.5 ?
O13 C14 H14B . . 109.5 ?
O13 C14 H14C . . 109.5 ?
H14A C14 H14B . . 109.5 ?
H14A C14 H14C . . 109.5 ?
H14B C14 H14C . . 109.5 ?
O15 C15 O16 . . 123.23(12) ?
O15 C15 C3 . . 124.58(12) ?
O16 C15 C3 . . 112.19(11) ?
O16 C17 H17A . . 110.6 ?
O16 C17 H17B . . 110.6 ?
O16 C17 C18 . . 105.76(11) ?
H17A C17 H17B . . 108.7 ?
C18 C17 H17A . . 110.6 ?
C18 C17 H17B . . 110.6 ?
C17 C18 H18A . . 109.5 ?
C17 C18 H18B . . 109.5 ?
C17 C18 H18C . . 109.5 ?
H18A C18 H18B . . 109.5 ?
H18A C18 H18C . . 109.5 ?
H18B C18 H18C . . 109.5 ?
N19 C20 H20A . . 108.9 ?
N19 C20 H20B . . 108.9 ?
N19 C20 C21 . . 113.26(12) ?
H20A C20 H20B . . 107.7 ?
C21 C20 H20A . . 108.9 ?
C21 C20 H20B . . 108.9 ?
O22 C21 C20 . . 111.24(13) ?
O22 C21 H21A . . 109.4 ?
O22 C21 H21B . . 109.4 ?
C20 C21 H21A . . 109.4 ?
C20 C21 H21B . . 109.4 ?
H21A C21 H21B . . 108.0 ?

loop_
_geom_bond_atom_site_label_1
_geom_bond_atom_site_label_2
_geom_bond_site_symmetry_2
_geom_bond_distance
_geom_bond_publ_flag
O5 C5 . 1.2267(16) ?
O13 C10 . 1.3684(16) ?
O13 C14 . 1.4178(19) ?
O15 C15 . 1.2242(17) ?
O16 C15 . 1.3424(16) ?
O16 C17 . 1.4549(15) ?
O22 H22A . 0.983(5) ?
O22 H22B . 0.983(19) ?
O22 C21 . 1.4236(18) ?
N1 C2 . 1.4636(16) ?
N1 C5 . 1.3502(17) ?
N1 C6 . 1.4512(17) ?
N19 H19 . 0.922(14) ?
N19 C4 . 1.3447(17) ?
N19 C20 . 1.4613(17) ?
C2 H2 . 1.0000 ?
C2 C3 . 1.5124(18) ?
C2 C7 . 1.5180(18) ?
C3 C4 . 1.3659(18) ?
C3 C15 . 1.4423(18) ?
C4 C5 . 1.5109(18) ?
C6 H6A . 0.9800 ?
C6 H6B . 0.9800 ?
C6 H6C . 0.9800 ?
C7 C8 . 1.3955(19) ?
C7 C12 . 1.3833(18) ?
C8 H8 . 0.9500 ?
C8 C9 . 1.382(2) ?
C9 H9 . 0.9500 ?
C9 C10 . 1.392(2) ?
C10 C11 . 1.3879(19) ?
C11 H11 . 0.9500 ?
C11 C12 . 1.3944(19) ?
C12 H12 . 0.9500 ?
C14 H14A . 0.9800 ?
C14 H14B . 0.9800 ?
C14 H14C . 0.9800 ?
C17 H17A . 0.9900 ?
C17 H17B . 0.9900 ?
C17 C18 . 1.507(2) ?
C18 H18A . 0.9800 ?
C18 H18B . 0.9800 ?
C18 H18C . 0.9800 ?
C20 H20A . 0.9900 ?
C20 H20B . 0.9900 ?
C20 C21 . 1.510(2) ?
C21 H21A . 0.9900 ?
C21 H21B . 0.9900 ?

loop_
_geom_hbond_atom_site_label_D
_geom_hbond_atom_site_label_H
_geom_hbond_atom_site_label_A
_geom_hbond_site_symmetry_A
_geom_hbond_distance_DH
_geom_hbond_distance_HA
_geom_hbond_distance_DA
_geom_hbond_angle_DHA
_geom_hbond_publ_flag
N19 H19 O15 . 0.922(14) 2.187(17) 2.8595(15) 129.2(15) yes
O22 H22A O15 3_656 0.983(5) 2.082(18) 3.0131(16) 157(4) yes
O22 H22B O22 3_656 0.983(19) 1.83(2) 2.796(2) 167(4) yes
C6 H6B O22 1_565 0.98 2.57 3.4152(18) 144 yes
C8 H8 O13 2_645 0.95 2.34 3.2556(17) 162 yes

loop_
_geom_torsion_atom_site_label_1
_geom_torsion_atom_site_label_2
_geom_torsion_atom_site_label_3
_geom_torsion_atom_site_label_4
_geom_torsion_site_symmetry_1
_geom_torsion_site_symmetry_2
_geom_torsion_site_symmetry_3
_geom_torsion_site_symmetry_4
_geom_torsion
_geom_torsion_publ_flag
O13 C10 C11 C12 . . . . -177.32(12) ?
N1 C2 C3 C4 . . . . 0.97(14) ?
N1 C2 C3 C15 . . . . -178.34(12) ?
N1 C2 C7 C8 . . . . -50.65(16) ?
N1 C2 C7 C12 . . . . 130.23(13) ?
N19 C4 C5 O5 . . . . 2.1(2) ?
N19 C4 C5 N1 . . . . -178.77(12) ?
N19 C20 C21 O22 . . . . -65.47(16) ?
C2 N1 C5 O5 . . . . 179.51(13) ?
C2 N1 C5 C4 . . . . 0.36(15) ?
C2 C3 C4 N19 . . . . 178.21(13) ?
C2 C3 C4 C5 . . . . -0.81(14) ?
C2 C3 C15 O15 . . . . -176.13(13) ?
C2 C3 C15 O16 . . . . 4.74(18) ?
C2 C7 C8 C9 . . . . -177.94(12) ?
C2 C7 C12 C11 . . . . 177.04(12) ?
C3 C2 C7 C8 . . . . 64.43(16) ?
C3 C2 C7 C12 . . . . -114.69(14) ?
C3 C4 C5 O5 . . . . -178.84(13) ?
C3 C4 C5 N1 . . . . 0.30(14) ?
C4 N19 C20 C21 . . . . -74.66(17) ?
C4 C3 C15 O15 . . . . 4.7(2) ?
C4 C3 C15 O16 . . . . -174.48(12) ?
C5 N1 C2 C3 . . . . -0.80(14) ?
C5 N1 C2 C7 . . . . 122.29(12) ?
C6 N1 C2 C3 . . . . -177.89(12) ?
C6 N1 C2 C7 . . . . -54.80(16) ?
C6 N1 C5 O5 . . . . -3.4(2) ?
C6 N1 C5 C4 . . . . 177.42(12) ?
C7 C2 C3 C4 . . . . -120.45(12) ?
C7 C2 C3 C15 . . . . 60.24(17) ?
C7 C8 C9 C10 . . . . 1.2(2) ?
C8 C7 C12 C11 . . . . -2.1(2) ?
C8 C9 C10 O13 . . . . 176.51(12) ?
C8 C9 C10 C11 . . . . -2.7(2) ?
C9 C10 C11 C12 . . . . 1.8(2) ?
C10 C11 C12 C7 . . . . 0.6(2) ?
C12 C7 C8 C9 . . . . 1.2(2) ?
C14 O13 C10 C9 . . . . -177.18(14) ?
C14 O13 C10 C11 . . . . 2.0(2) ?
C15 O16 C17 C18 . . . . 179.91(11) ?
C15 C3 C4 N19 . . . . -2.5(2) ?
C15 C3 C4 C5 . . . . 178.51(12) ?
C17 O16 C15 O15 . . . . 1.01(19) ?
C17 O16 C15 C3 . . . . -179.84(10) ?
C20 N19 C4 C3 . . . . 173.28(13) ?
C20 N19 C4 C5 . . . . -7.8(2) ?
